data_7036401
loop_
_publ_author_name
'Drake, Jessica L.'
'Kaplan, Hilan Z.'
'Wilding, Matthew J. T.'
'Li, Bo'
'Byers, Jeffery A.'

_publ_section_title
;
 Spin transitions in bis(amidinato)-N-heterocyclic carbene iron(ii) and
 iron(iii) complexes.
;
_journal_issue 38
_journal_name_full 'Dalton transactions (Cambridge, England : 2003)'
_journal_page_first 16703
_journal_page_last 16707
_journal_paper_doi 10.1039/c5dt02440d
_journal_volume 44
_journal_year 2015
_chemical_formula_moiety '(C32 H46 Cl2 Fe N4), (C H2 Cl2)2'
_chemical_formula_sum 'C34 H50 Cl6 Fe N4'
_chemical_formula_weight 783.33
_chemical_name_systematic
;
?
;
_space_group_IT_number 88
_symmetry_cell_setting tetragonal
_symmetry_space_group_name_Hall '-I 4ad'
_symmetry_space_group_name_H-M 'I 41/a :2'
_atom_sites_solution_hydrogens geom
_atom_sites_solution_primary direct
_atom_sites_solution_secondary difmap
_audit_creation_method SHELXL-97
_audit_update_record
;
2013-03-05 deposited with the CCDC.
2015-09-03 downloaded from the CCDC.
;
_cell_angle_alpha 90.00
_cell_angle_beta 90.00
_cell_angle_gamma 90.00
_cell_formula_units_Z 16
_cell_length_a 21.4369(4)
_cell_length_b 21.4369(4)
_cell_length_c 35.4666(8)
_cell_measurement_reflns_used 9851
_cell_measurement_temperature 200(2)
_cell_measurement_theta_max 67.24
_cell_measurement_theta_min 2.41
_cell_volume 16298.3(6)
_computing_cell_refinement 'SAINT (Bruker, 2010)'
_computing_data_collection 'APEX2 (Bruker, 2010)'
_computing_data_reduction 'SAINT (Bruker, 2010)'
_computing_molecular_graphics 'Bruker SHELXTL'
_computing_publication_material 'Bruker SHELXTL'
_computing_structure_refinement 'SHELXL-97 (Sheldrick, 2008)'
_computing_structure_solution 'SHELXS-97 (Sheldrick, 2008)'
_diffrn_ambient_temperature 200(2)
_diffrn_measured_fraction_theta_full 0.964
_diffrn_measured_fraction_theta_max 0.964
_diffrn_measurement_device_type 'Bruker Kappa DUO CCD diffractometer'
_diffrn_measurement_method '\f and \w scans'
_diffrn_radiation_monochromator graphite
_diffrn_radiation_type CuK\a
_diffrn_radiation_wavelength 1.54178
_diffrn_reflns_av_R_equivalents 0.0472
_diffrn_reflns_av_sigmaI/netI 0.0223
_diffrn_reflns_limit_h_max 24
_diffrn_reflns_limit_h_min -25
_diffrn_reflns_limit_k_max 18
_diffrn_reflns_limit_k_min -25
_diffrn_reflns_limit_l_max 42
_diffrn_reflns_limit_l_min -42
_diffrn_reflns_number 79314
_diffrn_reflns_theta_full 68.40
_diffrn_reflns_theta_max 68.40
_diffrn_reflns_theta_min 2.41
_diffrn_source 'microfocus sealed tube'
_diffrn_source_type 'Incoatec I\uS'
_exptl_absorpt_coefficient_mu 6.795
_exptl_absorpt_correction_T_max 0.4960
_exptl_absorpt_correction_T_min 0.1822
_exptl_absorpt_correction_type multi-scan
_exptl_absorpt_process_details
;
Sheldrick, G.M. (2008). SADABS v2008/1. Bruker AXS Inc. Madison, WI USA.
;
_exptl_crystal_colour marron
_exptl_crystal_density_diffrn 1.277
_exptl_crystal_density_meas ?
_exptl_crystal_density_method none
_exptl_crystal_description polyhedron
_exptl_crystal_F_000 6560
_exptl_crystal_size_max 0.38
_exptl_crystal_size_mid 0.25
_exptl_crystal_size_min 0.12
_refine_diff_density_max 0.528
_refine_diff_density_min -0.371
_refine_diff_density_rms 0.053
_refine_ls_extinction_coef na
_refine_ls_extinction_method none
_refine_ls_goodness_of_fit_ref 1.027
_refine_ls_hydrogen_treatment constr
_refine_ls_matrix_type full
_refine_ls_number_parameters 425
_refine_ls_number_reflns 7212
_refine_ls_number_restraints 2
_refine_ls_restrained_S_all 1.027
_refine_ls_R_factor_all 0.0484
_refine_ls_R_factor_gt 0.0425
_refine_ls_shift/su_max 0.004
_refine_ls_shift/su_mean 0.000
_refine_ls_structure_factor_coef Fsqd
_refine_ls_weighting_details 'calc w=1/[\s^2^(Fo^2^)+(0.0714P)^2^+17.6988P] where P=(Fo^2^+2Fc^2^)/3'
_refine_ls_weighting_scheme calc
_refine_ls_wR_factor_gt 0.1148
_refine_ls_wR_factor_ref 0.1198
_reflns_number_gt 6540
_reflns_number_total 7212
_reflns_threshold_expression >2sigma(I)
_cod_data_source_file c5dt02440d2.cif
_cod_data_source_block C32H46Cl2FeN4(CH2Cl2)2_200K
_cod_depositor_comments
;
The following automatic conversions were performed:

'_symmetry_cell_setting' value 'Tetragonal' changed to 'tetragonal'
according to
/usr/data/users/saulius/crontab/automatic-downloads/rss-feeds/RSC/lib/dictionaries/cif_core.dic
dictionary named 'cif_core.dic' version 2.4.2 from 2011-04-26.

'_exptl_crystal_density_meas' value 'not measured' was changed to '?'
- the value is perceived as not measured.

Automatic conversion script
Id: cif_fix_values 3271 2015-04-21 07:52:19Z andrius 

 Adding full bibliography for 7036399--7036407.cif.
;
_cod_original_sg_symbol_H-M 'I 4(1)/a'
_cod_database_code 7036401

loop_
_symmetry_equiv_pos_as_xyz
'x, y, z'
'-x+1/2, -y, z+1/2'
'-y+3/4, x+1/4, z+1/4'
'y+3/4, -x+3/4, z+3/4'
'x+1/2, y+1/2, z+1/2'
'-x+1, -y+1/2, z+1'
'-y+5/4, x+3/4, z+3/4'
'y+5/4, -x+5/4, z+5/4'
'-x, -y, -z'
'x-1/2, y, -z-1/2'
'y-3/4, -x-1/4, -z-1/4'
'-y-3/4, x-3/4, -z-3/4'
'-x+1/2, -y+1/2, -z+1/2'
'x, y+1/2, -z'
'y-1/4, -x+1/4, -z+1/4'
'-y-1/4, x-1/4, -z-1/4'

loop_
_atom_site_label
_atom_site_type_symbol
_atom_site_fract_x
_atom_site_fract_y
_atom_site_fract_z
_atom_site_U_iso_or_equiv
_atom_site_adp_type
_atom_site_occupancy
_atom_site_symmetry_multiplicity
_atom_site_calc_flag
_atom_site_refinement_flags
_atom_site_disorder_assembly
_atom_site_disorder_group
Fe1 Fe 0.281652(19) 0.504671(18) -0.047230(11) 0.03363(12) Uani 1 1 d . . .
Cl1 Cl 0.38824(3) 0.50309(3) -0.05879(2) 0.04969(18) Uani 1 1 d . . .
Cl2 Cl 0.23156(4) 0.51625(3) -0.103016(18) 0.0543(2) Uani 1 1 d . . .
N1 N 0.29382(11) 0.54959(10) 0.02606(6) 0.0368(5) Uani 1 1 d . . .
N2 N 0.29135(10) 0.44067(9) 0.02090(5) 0.0331(5) Uani 1 1 d . . .
N3 N 0.26613(11) 0.59469(10) -0.02901(6) 0.0367(5) Uani 1 1 d . . .
N4 N 0.26382(9) 0.41127(9) -0.03798(5) 0.0303(4) Uani 1 1 d . . .
C1 C 0.28963(12) 0.49757(11) 0.00453(7) 0.0346(5) Uani 1 1 d . . .
C2 C 0.30801(15) 0.54762(13) 0.06660(7) 0.0430(6) Uani 1 1 d . . .
H2A H 0.2689 0.5500 0.0814 0.052 Uiso 1 1 calc R . .
H2B H 0.3346 0.5836 0.0736 0.052 Uiso 1 1 calc R . .
C3 C 0.34143(13) 0.48761(14) 0.07515(7) 0.0420(6) Uani 1 1 d . . .
H3A H 0.3481 0.4841 0.1027 0.050 Uiso 1 1 calc R . .
H3B H 0.3828 0.4878 0.0627 0.050 Uiso 1 1 calc R . .
C4 C 0.30425(13) 0.43193(13) 0.06150(7) 0.0387(6) Uani 1 1 d . . .
H4A H 0.3283 0.3931 0.0655 0.046 Uiso 1 1 calc R . .
H4B H 0.2646 0.4287 0.0757 0.046 Uiso 1 1 calc R . .
C5 C 0.27489(11) 0.39377(11) -0.00356(6) 0.0306(5) Uani 1 1 d . . .
C6 C 0.26965(15) 0.32936(12) 0.01154(8) 0.0431(6) Uani 1 1 d . . .
H6A H 0.2575 0.3009 -0.0088 0.065 Uiso 1 1 calc R . .
H6B H 0.2380 0.3283 0.0315 0.065 Uiso 1 1 calc R . .
H6C H 0.3100 0.3163 0.0219 0.065 Uiso 1 1 calc R . .
C7 C 0.24799(12) 0.36400(11) -0.06560(7) 0.0325(5) Uani 1 1 d . . .
C8 C 0.29559(12) 0.32928(11) -0.08261(7) 0.0344(5) Uani 1 1 d . . .
C9 C 0.27806(14) 0.28332(13) -0.10861(8) 0.0435(6) Uani 1 1 d . . .
H9A H 0.3094 0.2592 -0.1207 0.052 Uiso 1 1 calc R . .
C10 C 0.21643(15) 0.27251(14) -0.11699(8) 0.0501(7) Uani 1 1 d . . .
H10A H 0.2055 0.2407 -0.1344 0.060 Uiso 1 1 calc R . .
C11 C 0.17068(15) 0.30773(15) -0.10020(8) 0.0497(7) Uani 1 1 d . . .
H11A H 0.1283 0.3002 -0.1065 0.060 Uiso 1 1 calc R . .
C12 C 0.18498(13) 0.35419(13) -0.07420(7) 0.0401(6) Uani 1 1 d . . .
C13 C 0.36412(12) 0.33855(12) -0.07404(7) 0.0360(6) Uani 1 1 d . . .
H13A H 0.3676 0.3720 -0.0545 0.043 Uiso 1 1 calc R . .
C14 C 0.39456(14) 0.27967(14) -0.05819(9) 0.0469(7) Uani 1 1 d . . .
H14A H 0.4389 0.2877 -0.0534 0.070 Uiso 1 1 calc R . .
H14B H 0.3904 0.2456 -0.0765 0.070 Uiso 1 1 calc R . .
H14C H 0.3739 0.2680 -0.0346 0.070 Uiso 1 1 calc R . .
C15 C 0.39976(15) 0.36035(16) -0.10886(8) 0.0526(7) Uani 1 1 d . . .
H15A H 0.4439 0.3656 -0.1025 0.079 Uiso 1 1 calc R . .
H15B H 0.3827 0.4003 -0.1175 0.079 Uiso 1 1 calc R . .
H15C H 0.3956 0.3292 -0.1289 0.079 Uiso 1 1 calc R . .
C16 C 0.13303(14) 0.39090(17) -0.05528(9) 0.0526(8) Uani 1 1 d . . .
H16A H 0.1525 0.4266 -0.0415 0.063 Uiso 1 1 calc R . .
C17 C 0.09926(19) 0.3507(2) -0.02656(11) 0.0813(12) Uani 1 1 d . . .
H17A H 0.1294 0.3344 -0.0082 0.122 Uiso 1 1 calc R . .
H17B H 0.0788 0.3158 -0.0395 0.122 Uiso 1 1 calc R . .
H17C H 0.0679 0.3758 -0.0134 0.122 Uiso 1 1 calc R . .
C18 C 0.08744(16) 0.4176(2) -0.08396(12) 0.0681(10) Uani 1 1 d . . .
H18A H 0.1104 0.4421 -0.1027 0.102 Uiso 1 1 calc R . .
H18B H 0.0573 0.4445 -0.0711 0.102 Uiso 1 1 calc R . .
H18C H 0.0653 0.3835 -0.0966 0.102 Uiso 1 1 calc R . .
C19 C 0.27838(13) 0.60279(11) 0.00637(7) 0.0372(6) Uani 1 1 d . . .
C20 C 0.27491(18) 0.66282(14) 0.02753(9) 0.0571(8) Uani 1 1 d . . .
H20A H 0.2626 0.6964 0.0103 0.086 Uiso 1 1 calc R . .
H20B H 0.3158 0.6723 0.0384 0.086 Uiso 1 1 calc R . .
H20C H 0.2440 0.6592 0.0478 0.086 Uiso 1 1 calc R . .
C21 C 0.24433(15) 0.64690(13) -0.05109(7) 0.0421(6) Uani 1 1 d . . .
C22 C 0.18053(16) 0.66074(15) -0.05084(9) 0.0532(8) Uani 1 1 d . . .
C23 C 0.16058(18) 0.71138(17) -0.07215(10) 0.0649(9) Uani 1 1 d . . .
H23A H 0.1176 0.7223 -0.0720 0.078 Uiso 1 1 calc R . .
C24 C 0.20139(19) 0.74609(16) -0.09339(9) 0.0601(9) Uani 1 1 d . . .
H24A H 0.1866 0.7804 -0.1078 0.072 Uiso 1 1 calc R . .
C25 C 0.26328(17) 0.73118(14) -0.09377(8) 0.0524(8) Uani 1 1 d . . .
H25A H 0.2910 0.7553 -0.1087 0.063 Uiso 1 1 calc R . .
C26 C 0.28691(15) 0.68122(13) -0.07272(7) 0.0437(6) Uani 1 1 d . . .
C27 C 0.13330(18) 0.62274(19) -0.02861(12) 0.0711(10) Uani 1 1 d . . .
H27A H 0.1565 0.5883 -0.0158 0.085 Uiso 1 1 calc R . .
C28 C 0.0854(2) 0.5931(3) -0.05431(16) 0.0983(15) Uani 1 1 d . . .
H28A H 0.1067 0.5700 -0.0744 0.147 Uiso 1 1 calc R . .
H28B H 0.0593 0.6257 -0.0655 0.147 Uiso 1 1 calc R . .
H28C H 0.0592 0.5645 -0.0397 0.147 Uiso 1 1 calc R . .
C29 C 0.1015(2) 0.6618(3) 0.00203(14) 0.1012(16) Uani 1 1 d . . .
H29A H 0.0714 0.6359 0.0157 0.152 Uiso 1 1 calc R . .
H29B H 0.0799 0.6971 -0.0096 0.152 Uiso 1 1 calc R . .
H29C H 0.1331 0.6774 0.0197 0.152 Uiso 1 1 calc R . .
C30 C 0.35517(15) 0.66599(14) -0.07495(9) 0.0502(7) Uani 1 1 d . . .
H30A H 0.3632 0.6299 -0.0577 0.060 Uiso 1 1 calc R . .
C31 C 0.3728(2) 0.64568(19) -0.11502(11) 0.0743(11) Uani 1 1 d . . .
H31A H 0.3472 0.6098 -0.1224 0.112 Uiso 1 1 calc R . .
H31B H 0.4170 0.6340 -0.1157 0.112 Uiso 1 1 calc R . .
H31C H 0.3655 0.6803 -0.1325 0.112 Uiso 1 1 calc R . .
C32 C 0.39590(19) 0.72024(18) -0.06188(13) 0.0707(10) Uani 1 1 d . . .
H32A H 0.3842 0.7321 -0.0362 0.106 Uiso 1 1 calc R . .
H32B H 0.3899 0.7559 -0.0788 0.106 Uiso 1 1 calc R . .
H32C H 0.4398 0.7076 -0.0623 0.106 Uiso 1 1 calc R . .
C1S C 0.4990(2) 0.41709(18) 0.00003(15) 0.0846(13) Uani 1 1 d . A 1
H1S1 H 0.4706 0.4448 -0.0143 0.101 Uiso 1 1 calc R A 1
H1S2 H 0.5247 0.4434 0.0169 0.101 Uiso 1 1 calc R A 1
Cl3S Cl 0.54522(18) 0.3792(3) -0.02995(10) 0.1272(14) Uani 0.769(10) 1 d PD A 1
Cl4S Cl 0.45285(8) 0.36256(18) 0.02849(5) 0.0749(7) Uani 0.769(10) 1 d PD A 1
Cl3X Cl 0.5515(4) 0.3674(3) -0.0330(2) 0.0487(19) Uiso 0.231(10) 1 d PD A 2
Cl4X Cl 0.4610(4) 0.3890(6) 0.0255(2) 0.080(2) Uiso 0.231(10) 1 d PD A 2
C2S C 0.2097(2) 0.64261(19) -0.16787(11) 0.0734(10) Uani 1 1 d . B 1
H2S1 H 0.2237 0.6200 -0.1450 0.088 Uiso 1 1 calc R B 1
H2S2 H 0.2200 0.6873 -0.1646 0.088 Uiso 1 1 calc R B 1
Cl5S Cl 0.13156(13) 0.6346(4) -0.17258(6) 0.1117(17) Uani 0.817(15) 1 d PD B 1
Cl6S Cl 0.2500(3) 0.61310(17) -0.20779(6) 0.1050(9) Uani 0.817(15) 1 d PD B 1
Cl5X Cl 0.1200(6) 0.6658(7) -0.1725(3) 0.090(3) Uiso 0.183(15) 1 d PD B 2
Cl6X Cl 0.2275(7) 0.6067(5) -0.2047(4) 0.079(3) Uiso 0.183(15) 1 d PD B 2

loop_
_atom_site_aniso_label
_atom_site_aniso_U_11
_atom_site_aniso_U_22
_atom_site_aniso_U_33
_atom_site_aniso_U_23
_atom_site_aniso_U_13
_atom_site_aniso_U_12
Fe1 0.0439(2) 0.0252(2) 0.0318(2) -0.00163(15) 0.00121(16) -0.00045(16)
Cl1 0.0447(4) 0.0361(3) 0.0682(5) 0.0016(3) 0.0053(3) -0.0021(3)
Cl2 0.0894(6) 0.0442(4) 0.0293(3) -0.0017(3) -0.0119(3) -0.0010(3)
N1 0.0524(13) 0.0311(11) 0.0268(10) -0.0036(8) -0.0008(9) -0.0042(9)
N2 0.0442(12) 0.0321(11) 0.0231(9) 0.0007(8) 0.0011(8) -0.0005(9)
N3 0.0491(13) 0.0320(11) 0.0290(10) -0.0030(8) -0.0019(9) 0.0006(9)
N4 0.0371(11) 0.0268(10) 0.0269(9) 0.0001(8) 0.0016(8) -0.0014(8)
C1 0.0448(14) 0.0313(12) 0.0277(12) -0.0002(10) 0.0007(10) -0.0023(11)
C2 0.0589(17) 0.0449(15) 0.0253(12) -0.0056(11) -0.0030(11) -0.0089(13)
C3 0.0454(15) 0.0548(17) 0.0258(12) -0.0010(11) -0.0029(11) -0.0011(13)
C4 0.0486(15) 0.0441(15) 0.0233(11) 0.0034(10) 0.0012(11) 0.0032(12)
C5 0.0367(13) 0.0270(11) 0.0281(12) 0.0005(9) 0.0032(10) 0.0027(10)
C6 0.0622(18) 0.0294(13) 0.0377(14) 0.0055(11) 0.0012(13) -0.0004(12)
C7 0.0418(14) 0.0279(12) 0.0280(12) -0.0003(9) -0.0007(10) -0.0032(10)
C8 0.0436(14) 0.0285(12) 0.0312(12) 0.0019(10) 0.0027(11) -0.0028(10)
C9 0.0532(17) 0.0358(14) 0.0414(14) -0.0085(11) 0.0053(13) -0.0008(12)
C10 0.0597(19) 0.0454(16) 0.0452(15) -0.0143(13) -0.0017(14) -0.0131(14)
C11 0.0451(16) 0.0567(18) 0.0473(16) -0.0067(14) -0.0041(13) -0.0122(14)
C12 0.0419(15) 0.0444(15) 0.0340(13) -0.0009(11) -0.0010(11) -0.0047(12)
C13 0.0410(14) 0.0310(12) 0.0361(13) -0.0018(10) 0.0033(11) -0.0015(11)
C14 0.0490(16) 0.0403(15) 0.0513(16) 0.0008(13) 0.0000(13) 0.0024(13)
C15 0.0497(17) 0.064(2) 0.0443(16) 0.0056(14) 0.0069(13) -0.0087(15)
C16 0.0393(16) 0.066(2) 0.0529(17) -0.0134(15) -0.0035(13) -0.0002(14)
C17 0.059(2) 0.119(4) 0.066(2) 0.001(2) 0.0175(19) 0.009(2)
C18 0.0479(18) 0.079(2) 0.077(2) -0.009(2) -0.0121(17) 0.0096(17)
C19 0.0494(15) 0.0283(12) 0.0338(13) -0.0029(10) 0.0034(11) -0.0052(11)
C20 0.088(2) 0.0328(15) 0.0507(17) -0.0116(13) -0.0102(17) -0.0013(15)
C21 0.0584(18) 0.0337(14) 0.0341(13) -0.0034(11) -0.0024(12) 0.0039(12)
C22 0.0592(19) 0.0500(18) 0.0503(17) -0.0028(14) -0.0042(14) 0.0085(15)
C23 0.068(2) 0.063(2) 0.064(2) -0.0070(17) -0.0149(18) 0.0210(18)
C24 0.088(3) 0.0463(18) 0.0462(17) 0.0000(14) -0.0127(17) 0.0194(17)
C25 0.080(2) 0.0369(15) 0.0403(15) 0.0007(12) -0.0012(15) 0.0045(15)
C26 0.0659(18) 0.0313(13) 0.0340(13) -0.0017(11) -0.0017(13) 0.0027(13)
C27 0.055(2) 0.070(2) 0.088(3) 0.008(2) 0.0070(19) 0.0093(17)
C28 0.077(3) 0.095(3) 0.123(4) -0.020(3) 0.007(3) -0.017(3)
C29 0.086(3) 0.127(4) 0.090(3) -0.010(3) 0.026(3) -0.004(3)
C30 0.0619(19) 0.0363(15) 0.0525(17) 0.0085(13) 0.0084(15) 0.0017(13)
C31 0.091(3) 0.062(2) 0.070(2) 0.0017(18) 0.026(2) 0.014(2)
C32 0.069(2) 0.053(2) 0.090(3) 0.0029(19) 0.000(2) -0.0040(17)
C1S 0.087(3) 0.0457(19) 0.121(4) 0.001(2) -0.035(3) -0.0054(19)
Cl3S 0.0854(16) 0.185(3) 0.1108(16) -0.0230(19) 0.0305(12) -0.0446(19)
Cl4S 0.0641(8) 0.0712(16) 0.0893(10) 0.0061(8) 0.0148(6) -0.0034(7)
C2S 0.096(3) 0.068(2) 0.056(2) -0.0025(18) -0.006(2) -0.008(2)
Cl5S 0.0782(12) 0.167(5) 0.0900(11) 0.0007(14) -0.0050(8) -0.0212(16)
Cl6S 0.117(2) 0.1207(15) 0.0774(10) -0.0193(9) 0.0263(11) 0.0118(16)

loop_
_atom_type_symbol
_atom_type_description
_atom_type_scat_dispersion_real
_atom_type_scat_dispersion_imag
_atom_type_scat_source
C C 0.0181 0.0091 'International Tables Vol C Tables 4.2.6.8 and 6.1.1.4'
H H 0.0000 0.0000 'International Tables Vol C Tables 4.2.6.8 and 6.1.1.4'
N N 0.0311 0.0180 'International Tables Vol C Tables 4.2.6.8 and 6.1.1.4'
Cl Cl 0.3639 0.7018 'International Tables Vol C Tables 4.2.6.8 and 6.1.1.4'
Fe Fe -1.1336 3.1974 'International Tables Vol C Tables 4.2.6.8 and 6.1.1.4'

loop_
_geom_angle_atom_site_label_1
_geom_angle_atom_site_label_2
_geom_angle_atom_site_label_3
_geom_angle
C1 Fe1 N3 77.34(10)
C1 Fe1 N4 77.27(9)
N3 Fe1 N4 145.88(8)
C1 Fe1 Cl2 156.89(9)
N3 Fe1 Cl2 95.44(6)
N4 Fe1 Cl2 99.05(6)
C1 Fe1 Cl1 94.76(9)
N3 Fe1 Cl1 103.17(7)
N4 Fe1 Cl1 101.31(6)
Cl2 Fe1 Cl1 108.30(3)
C1 N1 C19 112.3(2)
C1 N1 C2 122.8(2)
C19 N1 C2 124.7(2)
C1 N2 C5 112.5(2)
C1 N2 C4 122.5(2)
C5 N2 C4 124.8(2)
C19 N3 C21 119.2(2)
C19 N3 Fe1 113.38(17)
C21 N3 Fe1 127.42(16)
C5 N4 C7 118.4(2)
C5 N4 Fe1 113.30(16)
C7 N4 Fe1 127.86(15)
N2 C1 N1 120.0(2)
N2 C1 Fe1 120.20(18)
N1 C1 Fe1 119.85(18)
N1 C2 C3 108.7(2)
N1 C2 H2A 110.0
C3 C2 H2A 110.0
N1 C2 H2B 110.0
C3 C2 H2B 110.0
H2A C2 H2B 108.3
C2 C3 C4 111.1(2)
C2 C3 H3A 109.4
C4 C3 H3A 109.4
C2 C3 H3B 109.4
C4 C3 H3B 109.4
H3A C3 H3B 108.0
N2 C4 C3 108.1(2)
N2 C4 H4A 110.1
C3 C4 H4A 110.1
N2 C4 H4B 110.1
C3 C4 H4B 110.1
H4A C4 H4B 108.4
N4 C5 N2 115.4(2)
N4 C5 C6 126.4(2)
N2 C5 C6 118.2(2)
C5 C6 H6A 109.5
C5 C6 H6B 109.5
H6A C6 H6B 109.5
C5 C6 H6C 109.5
H6A C6 H6C 109.5
H6B C6 H6C 109.5
C8 C7 C12 122.0(2)
C8 C7 N4 119.5(2)
C12 C7 N4 118.6(2)
C7 C8 C9 117.5(2)
C7 C8 C13 123.5(2)
C9 C8 C13 119.0(2)
C10 C9 C8 121.3(3)
C10 C9 H9A 119.4
C8 C9 H9A 119.4
C11 C10 C9 120.0(3)
C11 C10 H10A 120.0
C9 C10 H10A 120.0
C10 C11 C12 121.6(3)
C10 C11 H11A 119.2
C12 C11 H11A 119.2
C11 C12 C7 117.7(3)
C11 C12 C16 120.1(3)
C7 C12 C16 122.2(2)
C8 C13 C15 111.3(2)
C8 C13 C14 112.3(2)
C15 C13 C14 109.7(2)
C8 C13 H13A 107.8
C15 C13 H13A 107.8
C14 C13 H13A 107.8
C13 C14 H14A 109.5
C13 C14 H14B 109.5
H14A C14 H14B 109.5
C13 C14 H14C 109.5
H14A C14 H14C 109.5
H14B C14 H14C 109.5
C13 C15 H15A 109.5
C13 C15 H15B 109.5
H15A C15 H15B 109.5
C13 C15 H15C 109.5
H15A C15 H15C 109.5
H15B C15 H15C 109.5
C17 C16 C12 110.6(3)
C17 C16 C18 110.9(3)
C12 C16 C18 111.7(3)
C17 C16 H16A 107.8
C12 C16 H16A 107.8
C18 C16 H16A 107.8
C16 C17 H17A 109.5
C16 C17 H17B 109.5
H17A C17 H17B 109.5
C16 C17 H17C 109.5
H17A C17 H17C 109.5
H17B C17 H17C 109.5
C16 C18 H18A 109.5
C16 C18 H18B 109.5
H18A C18 H18B 109.5
C16 C18 H18C 109.5
H18A C18 H18C 109.5
H18B C18 H18C 109.5
N3 C19 N1 115.4(2)
N3 C19 C20 126.4(2)
N1 C19 C20 118.1(2)
C19 C20 H20A 109.5
C19 C20 H20B 109.5
H20A C20 H20B 109.5
C19 C20 H20C 109.5
H20A C20 H20C 109.5
H20B C20 H20C 109.5
C22 C21 C26 121.9(3)
C22 C21 N3 118.5(3)
C26 C21 N3 119.5(3)
C23 C22 C21 117.6(3)
C23 C22 C27 119.7(3)
C21 C22 C27 122.7(3)
C24 C23 C22 121.7(3)
C24 C23 H23A 119.2
C22 C23 H23A 119.2
C25 C24 C23 119.8(3)
C25 C24 H24A 120.1
C23 C24 H24A 120.1
C24 C25 C26 121.7(3)
C24 C25 H25A 119.1
C26 C25 H25A 119.1
C25 C26 C21 117.2(3)
C25 C26 C30 119.4(3)
C21 C26 C30 123.3(3)
C28 C27 C22 111.4(4)
C28 C27 C29 110.8(4)
C22 C27 C29 111.8(4)
C28 C27 H27A 107.6
C22 C27 H27A 107.6
C29 C27 H27A 107.6
C27 C28 H28A 109.5
C27 C28 H28B 109.5
H28A C28 H28B 109.5
C27 C28 H28C 109.5
H28A C28 H28C 109.5
H28B C28 H28C 109.5
C27 C29 H29A 109.5
C27 C29 H29B 109.5
H29A C29 H29B 109.5
C27 C29 H29C 109.5
H29A C29 H29C 109.5
H29B C29 H29C 109.5
C26 C30 C32 112.1(3)
C26 C30 C31 110.5(3)
C32 C30 C31 110.9(3)
C26 C30 H30A 107.7
C32 C30 H30A 107.7
C31 C30 H30A 107.7
C30 C31 H31A 109.5
C30 C31 H31B 109.5
H31A C31 H31B 109.5
C30 C31 H31C 109.5
H31A C31 H31C 109.5
H31B C31 H31C 109.5
C30 C32 H32A 109.5
C30 C32 H32B 109.5
H32A C32 H32B 109.5
C30 C32 H32C 109.5
H32A C32 H32C 109.5
H32B C32 H32C 109.5
Cl3S C1S Cl4S 111.2(3)
Cl3S C1S H1S1 109.4
Cl4S C1S H1S1 109.4
Cl3S C1S H1S2 109.4
Cl4S C1S H1S2 109.4
H1S1 C1S H1S2 108.0
Cl5S C2S Cl6S 111.5(3)
Cl5S C2S H2S1 109.3
Cl6S C2S H2S1 109.3
Cl5S C2S H2S2 109.3
Cl6S C2S H2S2 109.3
H2S1 C2S H2S2 108.0

loop_
_geom_bond_atom_site_label_1
_geom_bond_atom_site_label_2
_geom_bond_distance
Fe1 C1 1.850(2)
Fe1 N3 2.062(2)
Fe1 N4 2.065(2)
Fe1 Cl2 2.2648(8)
Fe1 Cl1 2.3216(8)
N1 C1 1.354(3)
N1 C19 1.378(3)
N1 C2 1.470(3)
N2 C1 1.351(3)
N2 C5 1.374(3)
N2 C4 1.478(3)
N3 C19 1.293(3)
N3 C21 1.444(3)
N4 C5 1.299(3)
N4 C7 1.450(3)
C2 C3 1.503(4)
C2 H2A 0.9900
C2 H2B 0.9900
C3 C4 1.515(4)
C3 H3A 0.9900
C3 H3B 0.9900
C4 H4A 0.9900
C4 H4B 0.9900
C5 C6 1.485(3)
C6 H6A 0.9800
C6 H6B 0.9800
C6 H6C 0.9800
C7 C8 1.400(4)
C7 C12 1.401(4)
C8 C9 1.401(4)
C8 C13 1.513(4)
C9 C10 1.374(4)
C9 H9A 0.9500
C10 C11 1.374(5)
C10 H10A 0.9500
C11 C12 1.391(4)
C11 H11A 0.9500
C12 C16 1.520(4)
C13 C15 1.526(4)
C13 C14 1.528(4)
C13 H13A 1.0000
C14 H14A 0.9800
C14 H14B 0.9800
C14 H14C 0.9800
C15 H15A 0.9800
C15 H15B 0.9800
C15 H15C 0.9800
C16 C17 1.518(5)
C16 C18 1.523(5)
C16 H16A 1.0000
C17 H17A 0.9800
C17 H17B 0.9800
C17 H17C 0.9800
C18 H18A 0.9800
C18 H18B 0.9800
C18 H18C 0.9800
C19 C20 1.492(4)
C20 H20A 0.9800
C20 H20B 0.9800
C20 H20C 0.9800
C21 C22 1.400(5)
C21 C26 1.401(4)
C22 C23 1.390(5)
C22 C27 1.520(5)
C23 C24 1.374(5)
C23 H23A 0.9500
C24 C25 1.365(5)
C24 H24A 0.9500
C25 C26 1.400(4)
C25 H25A 0.9500
C26 C30 1.501(5)
C27 C28 1.512(6)
C27 C29 1.532(6)
C27 H27A 1.0000
C28 H28A 0.9800
C28 H28B 0.9800
C28 H28C 0.9800
C29 H29A 0.9800
C29 H29B 0.9800
C29 H29C 0.9800
C30 C32 1.526(5)
C30 C31 1.533(5)
C30 H30A 1.0000
C31 H31A 0.9800
C31 H31B 0.9800
C31 H31C 0.9800
C32 H32A 0.9800
C32 H32B 0.9800
C32 H32C 0.9800
C1S Cl3S 1.665(7)
C1S Cl4S 1.834(5)
C1S H1S1 0.9900
C1S H1S2 0.9900
C2S Cl5S 1.693(5)
C2S Cl6S 1.775(5)
C2S H2S1 0.9900
C2S H2S2 0.9900

loop_
_geom_torsion_atom_site_label_1
_geom_torsion_atom_site_label_2
_geom_torsion_atom_site_label_3
_geom_torsion_atom_site_label_4
_geom_torsion
C1 Fe1 N3 C19 9.5(2)
N4 Fe1 N3 C19 52.3(3)
Cl2 Fe1 N3 C19 167.26(19)
Cl1 Fe1 N3 C19 -82.48(19)
C1 Fe1 N3 C21 -170.9(3)
N4 Fe1 N3 C21 -128.1(2)
Cl2 Fe1 N3 C21 -13.1(2)
Cl1 Fe1 N3 C21 97.1(2)
C1 Fe1 N4 C5 -8.48(18)
N3 Fe1 N4 C5 -51.3(2)
Cl2 Fe1 N4 C5 -165.23(16)
Cl1 Fe1 N4 C5 83.91(17)
C1 Fe1 N4 C7 179.1(2)
N3 Fe1 N4 C7 136.3(2)
Cl2 Fe1 N4 C7 22.3(2)
Cl1 Fe1 N4 C7 -88.6(2)
C5 N2 C1 N1 168.5(2)
C4 N2 C1 N1 -6.5(4)
C5 N2 C1 Fe1 -11.6(3)
C4 N2 C1 Fe1 173.41(19)
C19 N1 C1 N2 -167.3(2)
C2 N1 C1 N2 7.8(4)
C19 N1 C1 Fe1 12.8(3)
C2 N1 C1 Fe1 -172.2(2)
N3 Fe1 C1 N2 167.9(2)
N4 Fe1 C1 N2 10.9(2)
Cl2 Fe1 C1 N2 94.1(3)
Cl1 Fe1 C1 N2 -89.6(2)
N3 Fe1 C1 N1 -12.1(2)
N4 Fe1 C1 N1 -169.1(2)
Cl2 Fe1 C1 N1 -85.9(3)
Cl1 Fe1 C1 N1 90.3(2)
C1 N1 C2 C3 23.1(4)
C19 N1 C2 C3 -162.5(3)
N1 C2 C3 C4 -54.5(3)
C1 N2 C4 C3 -25.0(3)
C5 N2 C4 C3 160.6(2)
C2 C3 C4 N2 55.3(3)
C7 N4 C5 N2 178.2(2)
Fe1 N4 C5 N2 5.0(3)
C7 N4 C5 C6 -3.6(4)
Fe1 N4 C5 C6 -176.9(2)
C1 N2 C5 N4 3.3(3)
C4 N2 C5 N4 178.2(2)
C1 N2 C5 C6 -175.0(2)
C4 N2 C5 C6 -0.1(4)
C5 N4 C7 C8 -81.3(3)
Fe1 N4 C7 C8 90.8(3)
C5 N4 C7 C12 98.2(3)
Fe1 N4 C7 C12 -89.7(3)
C12 C7 C8 C9 -0.6(4)
N4 C7 C8 C9 178.8(2)
C12 C7 C8 C13 -180.0(2)
N4 C7 C8 C13 -0.5(4)
C7 C8 C9 C10 -0.3(4)
C13 C8 C9 C10 179.1(3)
C8 C9 C10 C11 1.0(5)
C9 C10 C11 C12 -0.9(5)
C10 C11 C12 C7 0.0(4)
C10 C11 C12 C16 -178.1(3)
C8 C7 C12 C11 0.8(4)
N4 C7 C12 C11 -178.7(2)
C8 C7 C12 C16 178.8(3)
N4 C7 C12 C16 -0.6(4)
C7 C8 C13 C15 -116.8(3)
C9 C8 C13 C15 63.8(3)
C7 C8 C13 C14 119.7(3)
C9 C8 C13 C14 -59.7(3)
C11 C12 C16 C17 72.5(4)
C7 C12 C16 C17 -105.5(3)
C11 C12 C16 C18 -51.5(4)
C7 C12 C16 C18 130.5(3)
C21 N3 C19 N1 174.7(2)
Fe1 N3 C19 N1 -5.6(3)
C21 N3 C19 C20 -2.7(4)
Fe1 N3 C19 C20 176.9(3)
C1 N1 C19 N3 -3.6(3)
C2 N1 C19 N3 -178.5(3)
C1 N1 C19 C20 174.1(3)
C2 N1 C19 C20 -0.8(4)
C19 N3 C21 C22 -84.8(3)
Fe1 N3 C21 C22 95.6(3)
C19 N3 C21 C26 96.6(3)
Fe1 N3 C21 C26 -82.9(3)
C26 C21 C22 C23 -1.8(4)
N3 C21 C22 C23 179.7(3)
C26 C21 C22 C27 177.9(3)
N3 C21 C22 C27 -0.6(5)
C21 C22 C23 C24 1.3(5)
C27 C22 C23 C24 -178.4(3)
C22 C23 C24 C25 -0.2(5)
C23 C24 C25 C26 -0.4(5)
C24 C25 C26 C21 0.0(4)
C24 C25 C26 C30 178.5(3)
C22 C21 C26 C25 1.2(4)
N3 C21 C26 C25 179.7(2)
C22 C21 C26 C30 -177.3(3)
N3 C21 C26 C30 1.2(4)
C23 C22 C27 C28 61.2(5)
C21 C22 C27 C28 -118.5(4)
C23 C22 C27 C29 -63.3(5)
C21 C22 C27 C29 117.0(4)
C25 C26 C30 C32 60.4(4)
C21 C26 C30 C32 -121.1(3)
C25 C26 C30 C31 -63.8(4)
C21 C26 C30 C31 114.6(3)
